data_4030560
loop_
_publ_author_name
'Vasilevsky, Sergei F.'
'Baranov, Denis S.'
'Mamatyuk, Victor I.'
'Fadeev, Dmitry S.'
'Gatilov, Yurii V.'
'Stepanov, Aleksandr A.'
'Vasilieva, Nadezhda V.'
'Alabugin, Igor V.'

_publ_section_title
;
 Conformational flexibility of fused tetracenedione propellers obtained
 from one-pot reductive dimerization of acetylenic quinones.
;
_journal_issue 3
_journal_name_full 'The Journal of organic chemistry'
_journal_page_first 1618
_journal_page_last 1631
_journal_paper_doi 10.1021/jo502543b
_journal_volume 80
_journal_year 2015
_chemical_formula_moiety 'C44 H22 Br2 O2, 0.797(C H2 Cl2)'
_chemical_formula_sum 'C44.8 H23.59 Br2 Cl1.59 O2'
_chemical_formula_weight 810.12
_chemical_melting_point 633
_chemical_name_systematic
; 
 9,18-di(4-bromophenyl)tetrabenzo[a,de,j,mn]tetracen-4,13-dione 
;
_space_group_IT_number 2
_symmetry_cell_setting triclinic
_symmetry_space_group_name_Hall '-P 1'
_symmetry_space_group_name_H-M 'P -1'
_atom_sites_solution_hydrogens geom
_atom_sites_solution_primary direct
_atom_sites_solution_secondary difmap
_audit_creation_method SHELXL-97
_cell_angle_alpha 105.124(2)
_cell_angle_beta 102.639(2)
_cell_angle_gamma 103.148(2)
_cell_formula_units_Z 2
_cell_length_a 9.5559(5)
_cell_length_b 13.1086(7)
_cell_length_c 15.3621(8)
_cell_measurement_reflns_used 8512
_cell_measurement_temperature 296(2)
_cell_measurement_theta_max 25.97
_cell_measurement_theta_min 2.32
_cell_volume 1727.97(16)
_computing_cell_refinement 'Bruker SAINT'
_computing_data_collection 'Bruker APEX2'
_computing_data_reduction 'Bruker SAINT'
_computing_structure_refinement 'SHELXL-97 (Sheldrick, 2008)'
_computing_structure_solution 'SHELXS-97 (Sheldrick, 2008)'
_diffrn_ambient_temperature 296(2)
_diffrn_measured_fraction_theta_full 0.975
_diffrn_measured_fraction_theta_max 0.969
_diffrn_measurement_device_type 'Bruker APEX-II CCD'
_diffrn_measurement_method '\f and \w scans'
_diffrn_radiation_monochromator graphite
_diffrn_radiation_source 'fine-focus sealed tube'
_diffrn_radiation_type MoK\a
_diffrn_radiation_wavelength 0.71073
_diffrn_reflns_av_R_equivalents 0.0577
_diffrn_reflns_av_sigmaI/netI 0.0509
_diffrn_reflns_limit_h_max 9
_diffrn_reflns_limit_h_min -11
_diffrn_reflns_limit_k_max 16
_diffrn_reflns_limit_k_min -16
_diffrn_reflns_limit_l_max 18
_diffrn_reflns_limit_l_min -18
_diffrn_reflns_number 24523
_diffrn_reflns_theta_full 25.00
_diffrn_reflns_theta_max 26.11
_diffrn_reflns_theta_min 1.44
_exptl_absorpt_coefficient_mu 2.509
_exptl_absorpt_correction_T_max 0.8620
_exptl_absorpt_correction_T_min 0.7177
_exptl_absorpt_correction_type multi-scan
_exptl_absorpt_process_details SADABS-2008/1
_exptl_crystal_colour red
_exptl_crystal_density_diffrn 1.557
_exptl_crystal_density_method 'not measured'
_exptl_crystal_description prism
_exptl_crystal_F_000 811
_exptl_crystal_recrystallization_method 'CH2Cl2 ethylacetate'
_exptl_crystal_size_max 0.24
_exptl_crystal_size_mid 0.20
_exptl_crystal_size_min 0.09
_refine_diff_density_max 0.874
_refine_diff_density_min -0.681
_refine_diff_density_rms 0.066
_refine_ls_extinction_method none
_refine_ls_goodness_of_fit_ref 1.015
_refine_ls_hydrogen_treatment constr
_refine_ls_matrix_type full
_refine_ls_number_parameters 461
_refine_ls_number_reflns 6664
_refine_ls_number_restraints 0
_refine_ls_restrained_S_all 1.015
_refine_ls_R_factor_all 0.0728
_refine_ls_R_factor_gt 0.0425
_refine_ls_shift/su_max 0.001
_refine_ls_shift/su_mean 0.000
_refine_ls_structure_factor_coef Fsqd
_refine_ls_weighting_details 'calc w=1/[\s^2^(Fo^2^)+(0.0671P)^2^+0.2757P] where P=(Fo^2^+2Fc^2^)/3'
_refine_ls_weighting_scheme calc
_refine_ls_wR_factor_gt 0.1139
_refine_ls_wR_factor_ref 0.1228
_reflns_number_gt 4299
_reflns_number_total 6664
_reflns_threshold_expression >2sigma(I)
_cod_data_source_file jo502543b_si_003.cif
_cod_data_source_block comp5a_bd288b
_cod_depositor_comments
;
The following automatic conversions were performed:

'_symmetry_cell_setting' value 'Triclinic' changed to 'triclinic'
according to
/usr/data/users/saulius/crontab/automatic-downloads/rss-feeds/ACS/lib/dictionaries/cif_core.dic
dictionary named 'cif_core.dic' version 2.4.2 from 2011-04-26.

Automatic conversion script
Id: cif_fix_values 3008 2015-01-20 13:52:24Z robertas 

 Adding full bibliography for 4030560--4030562.cif.
;
_cod_original_sg_symbol_H-M 'P-1   '
_cod_original_formula_sum 'C44.80 H23.59 Br2 Cl1.59 O2'
_cod_database_code 4030560

loop_
_symmetry_equiv_pos_as_xyz
'x, y, z'
'-x, -y, -z'

loop_
_atom_site_label
_atom_site_type_symbol
_atom_site_fract_x
_atom_site_fract_y
_atom_site_fract_z
_atom_site_U_iso_or_equiv
_atom_site_adp_type
_atom_site_occupancy
_atom_site_symmetry_multiplicity
_atom_site_calc_flag
_atom_site_refinement_flags
Br1 Br 0.29123(6) 0.46123(3) 0.52076(3) 0.07582(18) Uani 1 1 d .
O1 O -0.0969(3) 0.3649(2) 1.05994(17) 0.0609(7) Uani 1 1 d .
C1 C 0.2285(4) 0.2924(2) 0.8517(2) 0.0392(8) Uani 1 1 d .
H1 H 0.3038 0.2957 0.8222 0.047 Uiso 1 1 calc R
C1" C -0.1670(3) -0.1223(2) 0.8218(2) 0.0284(6) Uani 1 1 d .
C1' C 0.2111(3) 0.1811(2) 0.65499(19) 0.0286(6) Uani 1 1 d .
O2 O 0.4039(3) -0.2556(2) 0.5674(2) 0.0680(8) Uani 1 1 d .
Br2 Br -0.51533(5) -0.43709(3) 0.81900(3) 0.06950(17) Uani 1 1 d .
C2 C 0.2291(4) 0.3864(3) 0.9178(2) 0.0459(9) Uani 1 1 d .
H2 H 0.3053 0.4523 0.9328 0.055 Uiso 1 1 calc R
C6' C 0.0941(3) 0.2225(2) 0.6240(2) 0.0343(7) Uani 1 1 d .
H6' H -0.0002 0.1942 0.6303 0.041 Uiso 1 1 calc R
C2" C -0.1826(3) -0.1369(2) 0.9062(2) 0.0331(7) Uani 1 1 d .
H2" H -0.1258 -0.0824 0.9634 0.040 Uiso 1 1 calc R
C3B C 0.0049(3) 0.1876(2) 0.8763(2) 0.0293(7) Uani 1 1 d .
C3A C 0.0068(4) 0.2869(2) 0.9427(2) 0.0348(7) Uani 1 1 d .
C3 C 0.1182(4) 0.3842(3) 0.9619(2) 0.0427(8) Uani 1 1 d .
H3 H 0.1185 0.4490 1.0050 0.051 Uiso 1 1 calc R
C3" C -0.2827(3) -0.2328(2) 0.9052(2) 0.0362(7) Uani 1 1 d .
H3" H -0.2919 -0.2434 0.9614 0.043 Uiso 1 1 calc R
C5' C 0.1177(4) 0.3051(3) 0.5840(2) 0.0416(8) Uani 1 1 d .
H5' H 0.0393 0.3317 0.5624 0.050 Uiso 1 1 calc R
C4' C 0.2596(4) 0.3482(2) 0.5763(2) 0.0417(8) Uani 1 1 d .
C4" C -0.3682(4) -0.3116(2) 0.8201(2) 0.0388(8) Uani 1 1 d .
C4 C -0.1081(4) 0.2856(3) 0.9934(2) 0.0410(8) Uani 1 1 d .
C4A C -0.2416(4) 0.1861(3) 0.9548(2) 0.0369(7) Uani 1 1 d .
C5" C -0.3516(4) -0.3010(3) 0.7365(2) 0.0402(8) Uani 1 1 d .
H5" H -0.4083 -0.3563 0.6797 0.048 Uiso 1 1 calc R
C3' C 0.3767(4) 0.3129(3) 0.6103(2) 0.0425(8) Uani 1 1 d .
H3' H 0.4722 0.3447 0.6074 0.051 Uiso 1 1 calc R
C5 C -0.3695(4) 0.1931(3) 0.9819(3) 0.0523(9) Uani 1 1 d .
H5 H -0.3660 0.2571 1.0275 0.063 Uiso 1 1 calc R
C2' C 0.3519(3) 0.2290(2) 0.6495(2) 0.0353(7) Uani 1 1 d .
H2' H 0.4317 0.2044 0.6725 0.042 Uiso 1 1 calc R
C6" C -0.2490(3) -0.2066(2) 0.7375(2) 0.0342(7) Uani 1 1 d .
H6" H -0.2351 -0.1996 0.6811 0.041 Uiso 1 1 calc R
C6 C -0.5003(4) 0.1073(3) 0.9426(3) 0.0597(10) Uani 1 1 d .
H6 H -0.5847 0.1120 0.9623 0.072 Uiso 1 1 calc R
C7 C -0.5059(4) 0.0136(3) 0.8734(2) 0.0509(9) Uani 1 1 d .
H7 H -0.5955 -0.0441 0.8450 0.061 Uiso 1 1 calc R
C8B C -0.1039(3) 0.0832(2) 0.86127(18) 0.0275(6) Uani 1 1 d .
C8A C -0.2425(3) 0.0889(2) 0.8882(2) 0.0314(7) Uani 1 1 d .
C8 C -0.3799(3) 0.0049(3) 0.8463(2) 0.0374(7) Uani 1 1 d .
H8 H -0.3863 -0.0584 0.7989 0.045 Uiso 1 1 calc R
C9B C 0.1012(3) -0.1051(2) 0.74574(19) 0.0282(6) Uani 1 1 d .
C9A C 0.0482(3) -0.0109(2) 0.77941(18) 0.0259(6) Uani 1 1 d .
C9 C -0.0705(3) -0.0133(2) 0.82391(18) 0.0266(6) Uani 1 1 d .
C10 C 0.0958(3) -0.1895(2) 0.7874(2) 0.0357(7) Uani 1 1 d .
H10 H 0.0470 -0.1897 0.8335 0.043 Uiso 1 1 calc R
C11 C 0.1609(4) -0.2714(3) 0.7615(2) 0.0417(8) Uani 1 1 d .
H11 H 0.1559 -0.3260 0.7901 0.050 Uiso 1 1 calc R
C12B C 0.1786(3) -0.1056(2) 0.67691(19) 0.0284(6) Uani 1 1 d .
C12A C 0.2430(3) -0.1918(2) 0.6506(2) 0.0338(7) Uani 1 1 d .
C12 C 0.2339(4) -0.2729(3) 0.6930(2) 0.0413(8) Uani 1 1 d .
H12 H 0.2771 -0.3288 0.6754 0.050 Uiso 1 1 calc R
C13A C 0.3080(3) -0.1197(2) 0.5235(2) 0.0330(7) Uani 1 1 d .
C13 C 0.3273(4) -0.1932(3) 0.5805(2) 0.0399(8) Uani 1 1 d .
C14 C 0.3523(4) -0.1393(3) 0.4421(2) 0.0427(8) Uani 1 1 d .
H14 H 0.4005 -0.1930 0.4282 0.051 Uiso 1 1 calc R
C15 C 0.3258(4) -0.0801(3) 0.3815(2) 0.0445(8) Uani 1 1 d .
H15 H 0.3573 -0.0923 0.3275 0.053 Uiso 1 1 calc R
C16 C 0.2521(4) -0.0028(3) 0.4022(2) 0.0405(8) Uani 1 1 d .
H16 H 0.2309 0.0359 0.3606 0.049 Uiso 1 1 calc R
C17B C 0.1969(3) -0.0167(2) 0.63751(19) 0.0274(6) Uani 1 1 d .
C17 C 0.2086(3) 0.0190(2) 0.4832(2) 0.0342(7) Uani 1 1 d .
H17 H 0.1583 0.0716 0.4950 0.041 Uiso 1 1 calc R
C17A C 0.2389(3) -0.0368(2) 0.54811(19) 0.0287(6) Uani 1 1 d .
C18 C 0.1799(3) 0.0824(2) 0.68734(19) 0.0271(6) Uani 1 1 d .
C18A C 0.1173(3) 0.0875(2) 0.76448(19) 0.0269(6) Uani 1 1 d .
C18B C 0.1151(3) 0.1906(2) 0.82803(19) 0.0296(7) Uani 1 1 d .
Cl1S Cl -0.2691(2) 0.35833(15) 0.80336(12) 0.0991(7) Uani 0.797(3) 1 d P
Cl2S Cl -0.1641(3) 0.4523(2) 0.67177(18) 0.1499(10) Uani 0.797(3) 1 d P
C1S C -0.1301(10) 0.4180(7) 0.7632(5) 0.132(3) Uani 0.797(3) 1 d P
H2BS H -0.0656 0.4843 0.8144 0.158 Uiso 0.797(3) 1 calc PR
H1AS H -0.0704 0.3676 0.7535 0.158 Uiso 0.797(3) 1 calc PR

loop_
_atom_site_aniso_label
_atom_site_aniso_U_11
_atom_site_aniso_U_22
_atom_site_aniso_U_33
_atom_site_aniso_U_23
_atom_site_aniso_U_13
_atom_site_aniso_U_12
Br1 0.1076(4) 0.0578(3) 0.0916(3) 0.0551(2) 0.0496(3) 0.0258(2)
O1 0.0827(19) 0.0424(15) 0.0570(16) 0.0026(13) 0.0423(14) 0.0126(13)
C1 0.0443(19) 0.0346(18) 0.0394(18) 0.0158(15) 0.0192(16) 0.0022(15)
C1" 0.0274(15) 0.0285(16) 0.0323(16) 0.0128(13) 0.0122(13) 0.0074(12)
C1' 0.0343(16) 0.0242(15) 0.0287(15) 0.0104(12) 0.0125(13) 0.0066(13)
O2 0.098(2) 0.0759(19) 0.0863(19) 0.0531(16) 0.0647(17) 0.0648(17)
Br2 0.0751(3) 0.0426(2) 0.0853(3) 0.0266(2) 0.0341(2) -0.00933(19)
C2 0.057(2) 0.0294(18) 0.0424(19) 0.0104(15) 0.0171(17) -0.0044(15)
C6' 0.0286(16) 0.0341(17) 0.0431(18) 0.0159(14) 0.0147(14) 0.0073(13)
C2" 0.0313(16) 0.0349(17) 0.0326(16) 0.0129(14) 0.0107(14) 0.0060(13)
C3B 0.0322(16) 0.0288(16) 0.0300(16) 0.0148(13) 0.0096(13) 0.0083(13)
C3A 0.0474(19) 0.0291(17) 0.0323(16) 0.0130(14) 0.0152(15) 0.0131(14)
C3 0.062(2) 0.0267(17) 0.0394(18) 0.0090(14) 0.0198(17) 0.0104(15)
C3" 0.0428(18) 0.0372(18) 0.0390(18) 0.0221(15) 0.0212(16) 0.0116(15)
C5' 0.050(2) 0.0367(18) 0.0468(19) 0.0225(16) 0.0154(17) 0.0178(15)
C4' 0.062(2) 0.0262(17) 0.0429(19) 0.0179(15) 0.0226(18) 0.0096(16)
C4" 0.0382(17) 0.0281(16) 0.053(2) 0.0174(15) 0.0215(16) 0.0031(14)
C4 0.054(2) 0.0363(19) 0.0405(19) 0.0167(16) 0.0213(17) 0.0168(16)
C4A 0.0440(19) 0.0409(19) 0.0347(17) 0.0163(15) 0.0200(15) 0.0170(15)
C5" 0.0429(18) 0.0304(17) 0.0397(18) 0.0066(14) 0.0122(16) 0.0024(14)
C3' 0.0435(19) 0.0359(18) 0.055(2) 0.0191(16) 0.0282(17) 0.0067(15)
C5 0.059(2) 0.056(2) 0.051(2) 0.0145(18) 0.030(2) 0.027(2)
C2' 0.0324(16) 0.0333(17) 0.0433(18) 0.0149(14) 0.0148(15) 0.0098(13)
C6" 0.0378(17) 0.0341(17) 0.0331(17) 0.0143(14) 0.0151(15) 0.0070(14)
C6 0.045(2) 0.076(3) 0.067(3) 0.018(2) 0.033(2) 0.025(2)
C7 0.0327(18) 0.064(2) 0.054(2) 0.0155(19) 0.0152(17) 0.0124(17)
C8B 0.0314(16) 0.0305(16) 0.0229(14) 0.0120(12) 0.0101(13) 0.0079(12)
C8A 0.0352(17) 0.0367(17) 0.0286(16) 0.0169(14) 0.0126(14) 0.0124(14)
C8 0.0330(17) 0.0456(19) 0.0350(17) 0.0129(15) 0.0123(15) 0.0128(15)
C9B 0.0264(15) 0.0283(16) 0.0290(15) 0.0115(13) 0.0059(13) 0.0061(12)
C9A 0.0248(14) 0.0281(15) 0.0232(14) 0.0109(12) 0.0057(12) 0.0036(12)
C9 0.0274(15) 0.0281(15) 0.0224(14) 0.0112(12) 0.0055(13) 0.0034(12)
C10 0.0367(17) 0.0388(18) 0.0411(18) 0.0227(15) 0.0173(15) 0.0128(14)
C11 0.052(2) 0.0374(18) 0.052(2) 0.0287(16) 0.0247(17) 0.0189(16)
C12B 0.0266(15) 0.0287(15) 0.0286(15) 0.0121(13) 0.0054(13) 0.0054(12)
C12A 0.0372(17) 0.0308(16) 0.0371(17) 0.0153(14) 0.0125(14) 0.0113(13)
C12 0.054(2) 0.0341(18) 0.049(2) 0.0209(15) 0.0234(17) 0.0227(15)
C13A 0.0335(16) 0.0329(17) 0.0327(16) 0.0122(13) 0.0114(14) 0.0072(13)
C13 0.050(2) 0.0370(18) 0.0415(18) 0.0173(15) 0.0196(16) 0.0180(16)
C14 0.048(2) 0.045(2) 0.0451(19) 0.0174(16) 0.0247(17) 0.0201(16)
C15 0.056(2) 0.049(2) 0.0348(18) 0.0172(16) 0.0238(17) 0.0135(17)
C16 0.049(2) 0.0427(19) 0.0328(17) 0.0198(15) 0.0131(16) 0.0095(16)
C17B 0.0260(15) 0.0274(15) 0.0308(16) 0.0131(12) 0.0090(13) 0.0069(12)
C17 0.0371(17) 0.0313(16) 0.0342(17) 0.0135(14) 0.0088(14) 0.0091(13)
C17A 0.0284(15) 0.0284(15) 0.0271(15) 0.0108(12) 0.0072(13) 0.0036(12)
C18 0.0215(14) 0.0268(15) 0.0319(16) 0.0127(13) 0.0069(13) 0.0025(12)
C18A 0.0235(14) 0.0288(15) 0.0292(15) 0.0124(13) 0.0080(13) 0.0062(12)
C18B 0.0321(16) 0.0301(16) 0.0278(15) 0.0135(13) 0.0097(13) 0.0062(13)
Cl1S 0.0889(12) 0.1056(14) 0.0828(12) 0.0230(10) -0.0007(9) 0.0259(10)
Cl2S 0.153(2) 0.154(2) 0.144(2) 0.0788(17) 0.0269(16) 0.0308(16)
C1S 0.165(8) 0.111(6) 0.065(4) 0.016(4) -0.031(5) 0.015(5)

loop_
_atom_type_symbol
_atom_type_description
_atom_type_scat_dispersion_real
_atom_type_scat_dispersion_imag
_atom_type_scat_source
C C 0.0033 0.0016 'International Tables Vol C Tables 4.2.6.8 and 6.1.1.4'
H H 0.0000 0.0000 'International Tables Vol C Tables 4.2.6.8 and 6.1.1.4'
O O 0.0106 0.0060 'International Tables Vol C Tables 4.2.6.8 and 6.1.1.4'
Br Br -0.2901 2.4595 'International Tables Vol C Tables 4.2.6.8 and 6.1.1.4'
Cl Cl 0.1484 0.1585 'International Tables Vol C Tables 4.2.6.8 and 6.1.1.4'

loop_
_geom_angle_atom_site_label_1
_geom_angle_atom_site_label_2
_geom_angle_atom_site_label_3
_geom_angle
C2 C1 C18B 121.1(3)
C6" C1" C2" 118.9(3)
C6" C1" C9 121.7(2)
C2" C1" C9 119.3(2)
C2' C1' C6' 118.5(3)
C2' C1' C18 121.5(3)
C6' C1' C18 119.9(3)
C3 C2 C1 120.7(3)
C5' C6' C1' 120.3(3)
C3" C2" C1" 120.2(3)
C18B C3B C3A 119.5(3)
C18B C3B C8B 119.9(3)
C3A C3B C8B 120.6(3)
C3 C3A C3B 120.1(3)
C3 C3A C4 119.6(3)
C3B C3A C4 120.3(3)
C2 C3 C3A 120.6(3)
C4" C3" C2" 119.2(3)
C6' C5' C4' 119.5(3)
C3' C4' C5' 121.1(3)
C3' C4' Br1 119.6(3)
C5' C4' Br1 119.3(3)
C5" C4" C3" 121.7(3)
C5" C4" Br2 119.4(2)
C3" C4" Br2 118.9(2)
O1 C4 C3A 121.6(3)
O1 C4 C4A 122.1(3)
C3A C4 C4A 116.2(3)
C5 C4A C8A 120.6(3)
C5 C4A C4 118.2(3)
C8A C4A C4 121.1(3)
C4" C5" C6" 119.1(3)
C4' C3' C2' 119.2(3)
C6 C5 C4A 121.0(3)
C1' C2' C3' 121.3(3)
C5" C6" C1" 120.8(3)
C5 C6 C7 119.3(3)
C8 C7 C6 120.5(3)
C9 C8B C3B 117.9(3)
C9 C8B C8A 125.4(3)
C3B C8B C8A 116.7(2)
C8 C8A C4A 116.9(3)
C8 C8A C8B 123.5(3)
C4A C8A C8B 119.5(3)
C7 C8 C8A 121.6(3)
C10 C9B C12B 118.1(3)
C10 C9B C9A 122.5(3)
C12B C9B C9A 118.9(2)
C18A C9A C9 119.3(2)
C18A C9A C9B 116.2(2)
C9 C9A C9B 124.5(2)
C8B C9 C9A 120.3(2)
C8B C9 C1" 119.7(2)
C9A C9 C1" 119.8(2)
C11 C10 C9B 121.7(3)
C10 C11 C12 120.1(3)
C9B C12B C12A 119.1(3)
C9B C12B C17B 120.2(3)
C12A C12B C17B 120.7(3)
C12 C12A C12B 120.6(3)
C12 C12A C13 119.0(3)
C12B C12A C13 120.3(3)
C12A C12 C11 120.4(3)
C14 C13A C17A 121.1(3)
C14 C13A C13 117.7(3)
C17A C13A C13 121.0(3)
O2 C13 C13A 121.6(3)
O2 C13 C12A 121.7(3)
C13A C13 C12A 116.6(3)
C15 C14 C13A 120.7(3)
C16 C15 C14 118.7(3)
C15 C16 C17 121.5(3)
C18 C17B C12B 117.8(3)
C18 C17B C17A 124.9(2)
C12B C17B C17A 117.2(2)
C16 C17 C17A 121.2(3)
C17 C17A C13A 116.6(3)
C17 C17A C17B 124.1(3)
C13A C17A C17B 119.3(2)
C17B C18 C18A 120.1(2)
C17B C18 C1' 120.5(2)
C18A C18 C1' 119.1(2)
C9A C18A C18 120.0(2)
C9A C18A C18B 116.7(2)
C18 C18A C18B 123.3(2)
C3B C18B C1 118.0(3)
C3B C18B C18A 118.9(2)
C1 C18B C18A 122.7(3)
Cl2S C1S Cl1S 122.3(5)

loop_
_geom_bond_atom_site_label_1
_geom_bond_atom_site_label_2
_geom_bond_distance
Br1 C4' 1.893(3)
O1 C4 1.218(4)
C1 C2 1.375(4)
C1 C18B 1.415(4)
C1" C6" 1.388(4)
C1" C2" 1.392(4)
C1" C9 1.503(4)
C1' C2' 1.380(4)
C1' C6' 1.396(4)
C1' C18 1.496(4)
O2 C13 1.224(4)
Br2 C4" 1.899(3)
C2 C3 1.375(4)
C6' C5' 1.376(4)
C2" C3" 1.390(4)
C3B C18B 1.414(4)
C3B C3A 1.423(4)
C3B C8B 1.446(4)
C3A C3 1.377(4)
C3A C4 1.478(4)
C3" C4" 1.374(4)
C5' C4' 1.389(5)
C4' C3' 1.359(5)
C4" C5" 1.365(4)
C4 C4A 1.479(5)
C4A C5 1.389(5)
C4A C8A 1.407(4)
C5" C6" 1.387(4)
C3' C2' 1.384(4)
C5 C6 1.367(5)
C6 C7 1.381(5)
C7 C8 1.377(4)
C8B C9 1.385(4)
C8B C8A 1.483(4)
C8A C8 1.398(4)
C9B C10 1.412(4)
C9B C12B 1.416(4)
C9B C9A 1.455(4)
C9A C18A 1.409(4)
C9A C9 1.445(4)
C10 C11 1.374(4)
C11 C12 1.382(4)
C12B C12A 1.416(4)
C12B C17B 1.441(4)
C12A C12 1.380(4)
C12A C13 1.479(4)
C13A C14 1.388(4)
C13A C17A 1.408(4)
C13A C13 1.475(4)
C14 C15 1.377(4)
C15 C16 1.370(5)
C16 C17 1.378(4)
C17B C18 1.389(4)
C17B C17A 1.489(4)
C17 C17A 1.401(4)
C18 C18A 1.433(4)
C18A C18B 1.453(4)
Cl1S C1S 1.701(9)
Cl2S C1S 1.574(7)
